data_4319312
loop_
_publ_author_name
'Robert Lam'
'Robert McDonald'
'Arthur Mar'

_publ_contact_author_address
; Department of Chemistry
  University of Alberta
  Edmonton, AB
  Canada  T6G 2G2
;
_publ_contact_author_email arthur.mar@ualberta.ca
_publ_contact_author_fax '(780) 492-8231'
_publ_contact_author_name 'Arthur Mar'
_publ_contact_author_phone '(780) 492-5592'
_publ_section_title
;
 Rare-Earth Germanium Antimonides RE6Ge5-xSb11+x (RE = La-Nd, Sm, Gd-Dy).
 I. Syntheses and Structures
;
_journal_name_full 'Inorganic Chemistry'
_journal_page_first 952
_journal_page_last 959
_journal_paper_doi 10.1021/ic0009472
_journal_volume 40
_journal_year 2001
_chemical_formula_moiety 'Gd6 Ge4.33 Sb11.67'
_chemical_formula_sum 'Gd6 Ge4.33 Sb11.67'
_chemical_formula_weight 2678.27
_chemical_name_common 'gadolinium germanium antimonide'
_chemical_name_systematic 'gadolinium germanium antimonide'
_space_group_IT_number 71
_symmetry_cell_setting orthorhombic
_symmetry_space_group_name_Hall '-I 2 2'
_symmetry_space_group_name_H-M 'I m m m'
_atom_sites_solution_hydrogens geom
_atom_sites_solution_primary direct
_atom_sites_solution_secondary difmap
_audit_creation_method SHELXL-97
_cell_angle_alpha 90.00
_cell_angle_beta 90.00
_cell_angle_gamma 90.00
_cell_formula_units_Z 2
_cell_length_a 4.1509(3)
_cell_length_b 10.4438(7)
_cell_length_c 26.2400(18)
_cell_measurement_reflns_used 24
_cell_measurement_temperature 295(2)
_cell_measurement_theta_max 19.84
_cell_measurement_theta_min 10.39
_cell_volume 1137.53(14)
_computing_cell_refinement 'CAD4/PC (Enraf-Nonius)'
_computing_data_collection 'CAD4/PC (Enraf-Nonius)'
_computing_data_reduction XCAD4
_computing_molecular_graphics 'ATOMS 4.1'
_computing_publication_material 'Bruker SHELXTL 5.1'
_computing_structure_refinement 'Bruker SHELXTL 5.1'
_computing_structure_solution 'Bruker SHELXTL 5.1'
_diffrn_ambient_temperature 295(2)
_diffrn_measured_fraction_theta_full 0.998
_diffrn_measured_fraction_theta_max 0.998
_diffrn_measurement_device_type 'Enraf-Nonius CAD4'
_diffrn_measurement_method \q--2\q
_diffrn_radiation_monochromator graphite
_diffrn_radiation_source 'fine-focus sealed tube'
_diffrn_radiation_type MoK\a
_diffrn_radiation_wavelength 0.71073
_diffrn_reflns_av_R_equivalents 0.1020
_diffrn_reflns_av_sigmaI/netI 0.0472
_diffrn_reflns_limit_h_max 6
_diffrn_reflns_limit_h_min -6
_diffrn_reflns_limit_k_max 16
_diffrn_reflns_limit_k_min -16
_diffrn_reflns_limit_l_max 42
_diffrn_reflns_limit_l_min -42
_diffrn_reflns_number 9969
_diffrn_reflns_theta_full 34.96
_diffrn_reflns_theta_max 34.96
_diffrn_reflns_theta_min 1.55
_diffrn_standards_decay_% 0
_diffrn_standards_interval_time 15000
_diffrn_standards_number 3
_exptl_absorpt_coefficient_mu 36.390
_exptl_absorpt_correction_T_max 0.1130
_exptl_absorpt_correction_T_min 0.0621
_exptl_absorpt_correction_type psi-scan
_exptl_absorpt_process_details 'Bruker SHELXTL 5.1'
_exptl_crystal_colour grey
_exptl_crystal_density_diffrn 7.819
_exptl_crystal_density_meas ?
_exptl_crystal_density_method 'not measured'
_exptl_crystal_description needle
_exptl_crystal_F_000 2235
_exptl_crystal_size_max 0.20
_exptl_crystal_size_mid 0.02
_exptl_crystal_size_min 0.02
_refine_diff_density_max 3.737
_refine_diff_density_min -4.929
_refine_diff_density_rms 1.192
_refine_ls_extinction_coef 0.00236(11)
_refine_ls_extinction_expression Fc^*^=kFc[1+0.001xFc^2^\l^3^/sin(2\q)]^-1/4^
_refine_ls_extinction_method SHELXL
_refine_ls_goodness_of_fit_ref 1.107
_refine_ls_hydrogen_treatment mixed
_refine_ls_matrix_type full
_refine_ls_number_parameters 45
_refine_ls_number_reflns 1472
_refine_ls_number_restraints 1
_refine_ls_restrained_S_all 1.106
_refine_ls_R_factor_all 0.0573
_refine_ls_R_factor_gt 0.0424
_refine_ls_shift/su_max 0.001
_refine_ls_shift/su_mean 0.000
_refine_ls_structure_factor_coef Fsqd
_refine_ls_weighting_details 'calc w=1/[\s^2^(Fo^2^)+(0.0471P)^2^+0.0000P] where P=(Fo^2^+2Fc^2^)/3'
_refine_ls_weighting_scheme calc
_refine_ls_wR_factor_gt 0.0950
_refine_ls_wR_factor_ref 0.1011
_reflns_number_gt 1203
_reflns_number_total 1472
_reflns_threshold_expression >2sigma(I)
_cod_data_source_file ic0009472_1.cif
_cod_data_source_block Gd6Ge4.3Sb11.7
_cod_depositor_comments
;
The following automatic conversions were performed:

'_exptl_crystal_density_meas' value 'not measured' was changed to '?'
- the value is perceived as not measured.

Automatic conversion script
Id: cif_fix_values 3008 2015-01-20 13:52:24Z robertas 
;
_cod_database_code 4319312

loop_
_symmetry_equiv_pos_as_xyz
'x, y, z'
'-x, -y, z'
'-x, y, -z'
'x, -y, -z'
'x+1/2, y+1/2, z+1/2'
'-x+1/2, -y+1/2, z+1/2'
'-x+1/2, y+1/2, -z+1/2'
'x+1/2, -y+1/2, -z+1/2'
'-x, -y, -z'
'x, y, -z'
'x, -y, z'
'-x, y, z'
'-x+1/2, -y+1/2, -z+1/2'
'x+1/2, y+1/2, -z+1/2'
'x+1/2, -y+1/2, z+1/2'
'-x+1/2, y+1/2, z+1/2'

loop_
_atom_site_label
_atom_site_type_symbol
_atom_site_fract_x
_atom_site_fract_y
_atom_site_fract_z
_atom_site_U_iso_or_equiv
_atom_site_adp_type
_atom_site_occupancy
_atom_site_symmetry_multiplicity
_atom_site_calc_flag
_atom_site_refinement_flags
_atom_site_disorder_assembly
_atom_site_disorder_group
Gd1 Gd 0.0000 0.0000 0.26538(3) 0.01210(15) Uani 1 4 d S . .
Gd2 Gd 0.0000 0.19247(5) 0.40424(2) 0.01323(13) Uani 1 2 d S . .
Sb1 Sb 0.5000 0.0000 0.35643(4) 0.01287(19) Uani 1 4 d S . .
Sb2 Sb 0.0000 0.30521(7) 0.28967(3) 0.01412(15) Uani 1 2 d S . .
Sb3 Sb 0.0000 0.28235(11) 0.0000 0.0154(2) Uani 1 4 d S . .
Sb4 Sb 0.5000 0.5000 0.0000 0.0232(3) Uani 1 8 d S . .
Sb5 Sb 0.5000 0.0000 0.06994(5) 0.0231(2) Uani 1 4 d S . .
Ge1 Ge 0.0000 0.12196(11) 0.14510(4) 0.0159(4) Uani 0.83(3) 2 d SP . .
Sb6 Sb 0.0000 0.12196(11) 0.14510(4) 0.0159(4) Uani 0.17(2) 2 d SP . .
Ge2 Ge 0.0000 0.0230(5) 0.0000 0.0247(14) Uani 0.50 4 d SP . .

loop_
_atom_site_aniso_label
_atom_site_aniso_U_11
_atom_site_aniso_U_22
_atom_site_aniso_U_33
_atom_site_aniso_U_23
_atom_site_aniso_U_13
_atom_site_aniso_U_12
Gd1 0.0132(3) 0.0109(3) 0.0121(3) 0.000 0.000 0.000
Gd2 0.0146(2) 0.0122(2) 0.0129(2) 0.00059(16) 0.000 0.000
Sb1 0.0128(4) 0.0130(4) 0.0128(4) 0.000 0.000 0.000
Sb2 0.0164(3) 0.0124(3) 0.0136(3) 0.0005(2) 0.000 0.000
Sb3 0.0157(4) 0.0171(4) 0.0136(4) 0.000 0.000 0.000
Sb4 0.0419(10) 0.0169(7) 0.0108(6) 0.000 0.000 0.000
Sb5 0.0269(6) 0.0174(5) 0.0250(6) 0.000 0.000 0.000
Ge1 0.0153(5) 0.0166(5) 0.0157(5) 0.0009(3) 0.000 0.000
Sb6 0.0153(5) 0.0166(5) 0.0157(5) 0.0009(3) 0.000 0.000
Ge2 0.0188(14) 0.036(4) 0.0195(14) 0.000 0.000 0.000

loop_
_atom_type_symbol
_atom_type_description
_atom_type_scat_dispersion_real
_atom_type_scat_dispersion_imag
_atom_type_scat_source
Ge Ge 0.1547 1.8001 'International Tables Vol C Tables 4.2.6.8 and 6.1.1.4'
Sb Sb -0.5866 1.5461 'International Tables Vol C Tables 4.2.6.8 and 6.1.1.4'
Gd Gd -0.1653 3.9035 'International Tables Vol C Tables 4.2.6.8 and 6.1.1.4'

loop_
_geom_angle_atom_site_label_1
_geom_angle_atom_site_label_2
_geom_angle_atom_site_label_3
_geom_angle
_geom_angle_site_symmetry_1
_geom_angle_site_symmetry_3
_geom_angle_publ_flag
Sb1 Gd1 Sb1 81.96(3) . 1_455 ?
Sb1 Gd1 Sb2 139.063(17) . 14_445 ?
Sb1 Gd1 Sb2 85.219(15) 1_455 14_445 ?
Sb1 Gd1 Sb2 85.219(15) . 13 ?
Sb1 Gd1 Sb2 139.063(17) 1_455 13 ?
Sb2 Gd1 Sb2 127.14(3) 14_445 13 ?
Sb1 Gd1 Sb2 85.219(15) . 14_545 ?
Sb1 Gd1 Sb2 139.063(17) 1_455 14_545 ?
Sb2 Gd1 Sb2 79.508(19) 14_445 14_545 ?
Sb2 Gd1 Sb2 77.63(2) 13 14_545 ?
Sb1 Gd1 Sb2 139.063(17) . 13_455 ?
Sb1 Gd1 Sb2 85.219(15) 1_455 13_455 ?
Sb2 Gd1 Sb2 77.63(2) 14_445 13_455 ?
Sb2 Gd1 Sb2 79.508(19) 13 13_455 ?
Sb2 Gd1 Sb2 127.14(3) 14_545 13_455 ?
Sb1 Gd1 Sb2 81.488(14) . . ?
Sb1 Gd1 Sb2 81.488(14) 1_455 . ?
Sb2 Gd1 Sb2 134.582(14) 14_445 . ?
Sb2 Gd1 Sb2 58.171(17) 13 . ?
Sb2 Gd1 Sb2 134.582(14) 14_545 . ?
Sb2 Gd1 Sb2 58.171(17) 13_455 . ?
Sb1 Gd1 Sb2 81.488(14) . 2 ?
Sb1 Gd1 Sb2 81.488(14) 1_455 2 ?
Sb2 Gd1 Sb2 58.171(17) 14_445 2 ?
Sb2 Gd1 Sb2 134.582(14) 13 2 ?
Sb2 Gd1 Sb2 58.171(17) 14_545 2 ?
Sb2 Gd1 Sb2 134.582(14) 13_455 2 ?
Sb2 Gd1 Sb2 157.39(4) . 2 ?
Sb1 Gd1 Sb6 134.432(14) . 2 ?
Sb1 Gd1 Sb6 134.432(14) 1_455 2 ?
Sb2 Gd1 Sb6 49.657(17) 14_445 2 ?
Sb2 Gd1 Sb6 79.73(2) 13 2 ?
Sb2 Gd1 Sb6 49.657(17) 14_545 2 ?
Sb2 Gd1 Sb6 79.73(2) 13_455 2 ?
Sb2 Gd1 Sb6 123.28(3) . 2 ?
Sb2 Gd1 Sb6 79.33(2) 2 2 ?
Sb1 Gd1 Ge1 134.432(14) . 2 ?
Sb1 Gd1 Ge1 134.432(14) 1_455 2 ?
Sb2 Gd1 Ge1 49.657(17) 14_445 2 ?
Sb2 Gd1 Ge1 79.73(2) 13 2 ?
Sb2 Gd1 Ge1 49.657(17) 14_545 2 ?
Sb2 Gd1 Ge1 79.73(2) 13_455 2 ?
Sb2 Gd1 Ge1 123.28(3) . 2 ?
Sb2 Gd1 Ge1 79.33(2) 2 2 ?
Sb6 Gd1 Ge1 0.00(4) 2 2 ?
Sb1 Gd1 Ge1 134.432(14) . . ?
Sb1 Gd1 Ge1 134.432(14) 1_455 . ?
Sb2 Gd1 Ge1 79.73(2) 14_445 . ?
Sb2 Gd1 Ge1 49.657(17) 13 . ?
Sb2 Gd1 Ge1 79.73(2) 14_545 . ?
Sb2 Gd1 Ge1 49.657(17) 13_455 . ?
Sb2 Gd1 Ge1 79.33(2) . . ?
Sb2 Gd1 Ge1 123.28(3) 2 . ?
Sb6 Gd1 Ge1 43.95(4) 2 . ?
Ge1 Gd1 Ge1 43.95(4) 2 . ?
Sb6 Gd2 Ge1 0.00(5) 13 13 ?
Sb6 Gd2 Sb6 83.37(3) 13 13_455 ?
Ge1 Gd2 Sb6 83.37(3) 13 13_455 ?
Sb6 Gd2 Ge1 83.37(3) 13 13_455 ?
Ge1 Gd2 Ge1 83.37(3) 13 13_455 ?
Sb6 Gd2 Ge1 0.00(4) 13_455 13_455 ?
Sb6 Gd2 Sb1 132.01(3) 13 1_455 ?
Ge1 Gd2 Sb1 132.01(3) 13 1_455 ?
Sb6 Gd2 Sb1 78.05(2) 13_455 1_455 ?
Ge1 Gd2 Sb1 78.05(2) 13_455 1_455 ?
Sb6 Gd2 Sb1 78.05(2) 13 . ?
Ge1 Gd2 Sb1 78.05(2) 13 . ?
Sb6 Gd2 Sb1 132.01(3) 13_455 . ?
Ge1 Gd2 Sb1 132.01(3) 13_455 . ?
Sb1 Gd2 Sb1 82.433(18) 1_455 . ?
Sb6 Gd2 Sb4 135.386(18) 13 5_445 ?
Ge1 Gd2 Sb4 135.386(18) 13 5_445 ?
Sb6 Gd2 Sb4 135.386(18) 13_455 5_445 ?
Ge1 Gd2 Sb4 135.386(18) 13_455 5_445 ?
Sb1 Gd2 Sb4 84.972(19) 1_455 5_445 ?
Sb1 Gd2 Sb4 84.972(19) . 5_445 ?
Sb6 Gd2 Sb2 52.21(2) 13 . ?
Ge1 Gd2 Sb2 52.21(2) 13 . ?
Sb6 Gd2 Sb2 52.21(2) 13_455 . ?
Ge1 Gd2 Sb2 52.21(2) 13_455 . ?
Sb1 Gd2 Sb2 82.06(2) 1_455 . ?
Sb1 Gd2 Sb2 82.06(2) . . ?
Sb4 Gd2 Sb2 162.73(2) 5_445 . ?
Sb6 Gd2 Sb3 81.18(2) 13 13 ?
Ge1 Gd2 Sb3 81.18(2) 13 13 ?
Sb6 Gd2 Sb3 133.71(3) 13_455 13 ?
Ge1 Gd2 Sb3 133.71(3) 13_455 13 ?
Sb1 Gd2 Sb3 140.86(3) 1_455 13 ?
Sb1 Gd2 Sb3 86.51(2) . 13 ?
Sb4 Gd2 Sb3 56.640(18) 5_445 13 ?
Sb2 Gd2 Sb3 133.334(17) . 13 ?
Sb6 Gd2 Sb3 133.71(3) 13 13_455 ?
Ge1 Gd2 Sb3 133.71(3) 13 13_455 ?
Sb6 Gd2 Sb3 81.18(2) 13_455 13_455 ?
Ge1 Gd2 Sb3 81.18(2) 13_455 13_455 ?
Sb1 Gd2 Sb3 86.51(2) 1_455 13_455 ?
Sb1 Gd2 Sb3 140.86(3) . 13_455 ?
Sb4 Gd2 Sb3 56.640(18) 5_445 13_455 ?
Sb2 Gd2 Sb3 133.334(17) . 13_455 ?
Sb3 Gd2 Sb3 78.803(13) 13 13_455 ?
Sb6 Gd2 Sb5 58.53(2) 13 13 ?
Ge1 Gd2 Sb5 58.53(2) 13 13 ?
Sb6 Gd2 Sb5 58.53(2) 13_455 13 ?
Ge1 Gd2 Sb5 58.53(2) 13_455 13 ?
Sb1 Gd2 Sb5 134.961(12) 1_455 13 ?
Sb1 Gd2 Sb5 134.961(12) . 13 ?
Sb4 Gd2 Sb5 116.74(3) 5_445 13 ?
Sb2 Gd2 Sb5 80.53(3) . 13 ?
Sb3 Gd2 Sb5 76.27(3) 13 13 ?
Sb3 Gd2 Sb5 76.27(3) 13_455 13 ?
Sb6 Gd2 Gd2 128.39(2) 13 2 ?
Ge1 Gd2 Gd2 128.39(2) 13 2 ?
Sb6 Gd2 Gd2 128.39(2) 13_455 2 ?
Ge1 Gd2 Gd2 128.39(2) 13_455 2 ?
Sb1 Gd2 Gd2 50.346(10) 1_455 2 ?
Sb1 Gd2 Gd2 50.346(10) . 2 ?
Sb4 Gd2 Gd2 51.343(10) 5_445 2 ?
Sb2 Gd2 Gd2 111.390(16) . 2 ?
Sb3 Gd2 Gd2 94.61(2) 13 2 ?
Sb3 Gd2 Gd2 94.61(2) 13_455 2 ?
Sb5 Gd2 Gd2 168.08(2) 13 2 ?
Gd2 Sb1 Gd2 133.06(4) 1_655 2 ?
Gd2 Sb1 Gd2 82.433(18) 1_655 . ?
Gd2 Sb1 Gd2 79.31(2) 2 . ?
Gd2 Sb1 Gd2 79.31(2) 1_655 2_655 ?
Gd2 Sb1 Gd2 82.433(18) 2 2_655 ?
Gd2 Sb1 Gd2 133.06(4) . 2_655 ?
Gd2 Sb1 Gd1 137.119(19) 1_655 . ?
Gd2 Sb1 Gd1 82.445(12) 2 . ?
Gd2 Sb1 Gd1 82.445(12) . . ?
Gd2 Sb1 Gd1 137.119(19) 2_655 . ?
Gd2 Sb1 Gd1 82.445(12) 1_655 1_655 ?
Gd2 Sb1 Gd1 137.119(19) 2 1_655 ?
Gd2 Sb1 Gd1 137.119(19) . 1_655 ?
Gd2 Sb1 Gd1 82.445(12) 2_655 1_655 ?
Gd1 Sb1 Gd1 81.96(3) . 1_655 ?
Sb6 Sb2 Ge1 0.00(4) 13 13 ?
Sb6 Sb2 Sb6 95.87(4) 13 13_455 ?
Ge1 Sb2 Sb6 95.87(4) 13 13_455 ?
Sb6 Sb2 Ge1 95.87(4) 13 13_455 ?
Ge1 Sb2 Ge1 95.87(4) 13 13_455 ?
Sb6 Sb2 Ge1 0.00(4) 13_455 13_455 ?
Sb6 Sb2 Sb2 172.28(4) 13 13_455 ?
Ge1 Sb2 Sb2 172.28(4) 13 13_455 ?
Sb6 Sb2 Sb2 90.864(19) 13_455 13_455 ?
Ge1 Sb2 Sb2 90.864(19) 13_455 13_455 ?
Sb6 Sb2 Sb2 90.864(19) 13 13 ?
Ge1 Sb2 Sb2 90.864(19) 13 13 ?
Sb6 Sb2 Sb2 172.28(4) 13_455 13 ?
Ge1 Sb2 Sb2 172.28(4) 13_455 13 ?
Sb2 Sb2 Sb2 82.18(3) 13_455 13 ?
Sb6 Sb2 Gd2 61.91(3) 13 . ?
Ge1 Sb2 Gd2 61.91(3) 13 . ?
Sb6 Sb2 Gd2 61.91(3) 13_455 . ?
Ge1 Sb2 Gd2 61.91(3) 13_455 . ?
Sb2 Sb2 Gd2 118.73(3) 13_455 . ?
Sb2 Sb2 Gd2 118.73(3) 13 . ?
Sb6 Sb2 Gd1 68.11(3) 13 13 ?
Ge1 Sb2 Gd1 68.11(3) 13 13 ?
Sb6 Sb2 Gd1 125.22(3) 13_455 13 ?
Ge1 Sb2 Gd1 125.22(3) 13_455 13 ?
Sb2 Sb2 Gd1 110.84(3) 13_455 13 ?
Sb2 Sb2 Gd1 60.997(19) 13 13 ?
Gd2 Sb2 Gd1 130.022(19) . 13 ?
Sb6 Sb2 Gd1 125.22(3) 13 13_455 ?
Ge1 Sb2 Gd1 125.22(3) 13 13_455 ?
Sb6 Sb2 Gd1 68.11(3) 13_455 13_455 ?
Ge1 Sb2 Gd1 68.11(3) 13_455 13_455 ?
Sb2 Sb2 Gd1 60.997(19) 13_455 13_455 ?
Sb2 Sb2 Gd1 110.84(3) 13 13_455 ?
Gd2 Sb2 Gd1 130.022(19) . 13_455 ?
Gd1 Sb2 Gd1 79.508(19) 13 13_455 ?
Sb6 Sb2 Gd1 112.76(3) 13 . ?
Ge1 Sb2 Gd1 112.76(3) 13 . ?
Sb6 Sb2 Gd1 112.76(3) 13_455 . ?
Ge1 Sb2 Gd1 112.76(3) 13_455 . ?
Sb2 Sb2 Gd1 60.83(2) 13_455 . ?
Sb2 Sb2 Gd1 60.83(2) 13 . ?
Gd2 Sb2 Gd1 79.92(2) . . ?
Gd1 Sb2 Gd1 121.829(17) 13 . ?
Gd1 Sb2 Gd1 121.829(17) 13_455 . ?
Ge2 Sb3 Sb4 137.602(14) . . ?
Ge2 Sb3 Sb4 137.602(14) . 1_455 ?
Sb4 Sb3 Sb4 84.80(3) . 1_455 ?
Ge2 Sb3 Gd2 94.61(2) . 13 ?
Sb4 Sb3 Gd2 60.831(13) . 13 ?
Sb4 Sb3 Gd2 111.63(3) 1_455 13 ?
Ge2 Sb3 Gd2 94.61(2) . 6_454 ?
Sb4 Sb3 Gd2 111.63(3) . 6_454 ?
Sb4 Sb3 Gd2 60.831(13) 1_455 6_454 ?
Gd2 Sb3 Gd2 170.77(4) 13 6_454 ?
Ge2 Sb3 Gd2 94.61(2) . 13_455 ?
Sb4 Sb3 Gd2 111.63(3) . 13_455 ?
Sb4 Sb3 Gd2 60.831(13) 1_455 13_455 ?
Gd2 Sb3 Gd2 78.803(13) 13 13_455 ?
Gd2 Sb3 Gd2 100.442(14) 6_454 13_455 ?
Ge2 Sb3 Gd2 94.61(2) . 6_554 ?
Sb4 Sb3 Gd2 60.831(13) . 6_554 ?
Sb4 Sb3 Gd2 111.63(3) 1_455 6_554 ?
Gd2 Sb3 Gd2 100.442(13) 13 6_554 ?
Gd2 Sb3 Gd2 78.803(13) 6_454 6_554 ?
Gd2 Sb3 Gd2 170.77(4) 13_455 6_554 ?
Sb3 Sb4 Sb3 180.0 9_665 . ?
Sb3 Sb4 Sb3 84.80(3) 9_665 9_565 ?
Sb3 Sb4 Sb3 95.20(3) . 9_565 ?
Sb3 Sb4 Sb3 95.20(3) 9_665 1_655 ?
Sb3 Sb4 Sb3 84.80(3) . 1_655 ?
Sb3 Sb4 Sb3 180.0 9_565 1_655 ?
Sb3 Sb4 Gd2 117.471(9) 9_665 6_554 ?
Sb3 Sb4 Gd2 62.529(9) . 6_554 ?
Sb3 Sb4 Gd2 117.471(9) 9_565 6_554 ?
Sb3 Sb4 Gd2 62.529(9) 1_655 6_554 ?
Sb3 Sb4 Gd2 62.529(9) 9_665 14 ?
Sb3 Sb4 Gd2 117.471(9) . 14 ?
Sb3 Sb4 Gd2 62.529(9) 9_565 14 ?
Sb3 Sb4 Gd2 117.471(9) 1_655 14 ?
Gd2 Sb4 Gd2 180.000(11) 6_554 14 ?
Sb3 Sb4 Gd2 62.529(9) 9_665 5_554 ?
Sb3 Sb4 Gd2 117.471(9) . 5_554 ?
Sb3 Sb4 Gd2 62.529(9) 9_565 5_554 ?
Sb3 Sb4 Gd2 117.471(9) 1_655 5_554 ?
Gd2 Sb4 Gd2 77.314(19) 6_554 5_554 ?
Gd2 Sb4 Gd2 102.686(19) 14 5_554 ?
Sb3 Sb4 Gd2 117.471(9) 9_665 13 ?
Sb3 Sb4 Gd2 62.529(9) . 13 ?
Sb3 Sb4 Gd2 117.471(9) 9_565 13 ?
Sb3 Sb4 Gd2 62.529(9) 1_655 13 ?
Gd2 Sb4 Gd2 102.686(19) 6_554 13 ?
Gd2 Sb4 Gd2 77.314(19) 14 13 ?
Gd2 Sb4 Gd2 180.000(18) 5_554 13 ?
Ge2 Sb5 Ge2 9.9(2) 9 . ?
Ge2 Sb5 Ge2 96.55(4) 9 9_655 ?
Ge2 Sb5 Ge2 97.41(4) . 9_655 ?
Ge2 Sb5 Ge2 97.41(4) 9 1_655 ?
Ge2 Sb5 Ge2 96.55(4) . 1_655 ?
Ge2 Sb5 Ge2 9.9(2) 9_655 1_655 ?
Ge2 Sb5 Sb6 160.87(11) 9 1_655 ?
Ge2 Sb5 Sb6 150.99(11) . 1_655 ?
Ge2 Sb5 Sb6 87.49(5) 9_655 1_655 ?
Ge2 Sb5 Sb6 83.45(5) 1_655 1_655 ?
Ge2 Sb5 Sb6 150.99(11) 9 2_655 ?
Ge2 Sb5 Sb6 160.87(11) . 2_655 ?
Ge2 Sb5 Sb6 83.45(5) 9_655 2_655 ?
Ge2 Sb5 Sb6 87.49(5) 1_655 2_655 ?
Sb6 Sb5 Sb6 47.96(4) 1_655 2_655 ?
Ge2 Sb5 Sb6 83.45(5) 9 2 ?
Ge2 Sb5 Sb6 87.49(5) . 2 ?
Ge2 Sb5 Sb6 150.99(11) 9_655 2 ?
Ge2 Sb5 Sb6 160.87(11) 1_655 2 ?
Sb6 Sb5 Sb6 101.99(5) 1_655 2 ?
Sb6 Sb5 Sb6 82.95(4) 2_655 2 ?
Ge2 Sb5 Gd2 102.75(10) 9 13 ?
Ge2 Sb5 Gd2 92.97(10) . 13 ?
Ge2 Sb5 Gd2 102.75(10) 9_655 13 ?
Ge2 Sb5 Gd2 92.97(10) 1_655 13 ?
Sb6 Sb5 Gd2 58.15(2) 1_655 13 ?
Sb6 Sb5 Gd2 105.53(3) 2_655 13 ?
Sb6 Sb5 Gd2 105.53(3) 2 13 ?
Ge2 Sb5 Gd2 92.97(10) 9 14_545 ?
Ge2 Sb5 Gd2 102.75(10) . 14_545 ?
Ge2 Sb5 Gd2 92.97(10) 9_655 14_545 ?
Ge2 Sb5 Gd2 102.75(10) 1_655 14_545 ?
Sb6 Sb5 Gd2 105.53(3) 1_655 14_545 ?
Sb6 Sb5 Gd2 58.15(2) 2_655 14_545 ?
Sb6 Sb5 Gd2 58.15(2) 2 14_545 ?
Gd2 Sb5 Gd2 156.17(5) 13 14_545 ?
Sb6 Ge1 Ge1 0.00(5) 2 2 ?
Sb6 Ge1 Sb2 105.79(3) 2 13 ?
Ge1 Ge1 Sb2 105.79(3) 2 13 ?
Sb6 Ge1 Sb2 105.79(3) 2 13_455 ?
Ge1 Ge1 Sb2 105.79(3) 2 13_455 ?
Sb2 Ge1 Sb2 95.87(4) 13 13_455 ?
Sb6 Ge1 Gd2 128.39(2) 2 13 ?
Ge1 Ge1 Gd2 128.39(2) 2 13 ?
Sb2 Ge1 Gd2 65.88(2) 13 13 ?
Sb2 Ge1 Gd2 125.36(4) 13_455 13 ?
Sb6 Ge1 Gd2 128.39(2) 2 13_455 ?
Ge1 Ge1 Gd2 128.39(2) 2 13_455 ?
Sb2 Ge1 Gd2 125.36(4) 13 13_455 ?
Sb2 Ge1 Gd2 65.88(2) 13_455 13_455 ?
Gd2 Ge1 Gd2 83.37(3) 13 13_455 ?
Sb6 Ge1 Gd1 68.02(2) 2 . ?
Ge1 Ge1 Gd1 68.02(2) 2 . ?
Sb2 Ge1 Gd1 62.23(3) 13 . ?
Sb2 Ge1 Gd1 62.23(3) 13_455 . ?
Gd2 Ge1 Gd1 128.10(3) 13 . ?
Gd2 Ge1 Gd1 128.10(3) 13_455 . ?
Ge2 Ge2 Sb3 180.0 9 . ?
Ge2 Ge2 Sb5 85.05(10) 9 . ?
Sb3 Ge2 Sb5 94.95(10) . . ?
Ge2 Ge2 Sb5 85.05(10) 9 1_455 ?
Sb3 Ge2 Sb5 94.95(10) . 1_455 ?
Sb5 Ge2 Sb5 96.55(4) . 1_455 ?
Ge2 Ge2 Sb5 85.05(10) 9 9 ?
Sb3 Ge2 Sb5 94.95(10) . 9 ?
Sb5 Ge2 Sb5 170.1(2) . 9 ?
Sb5 Ge2 Sb5 82.59(4) 1_455 9 ?
Ge2 Ge2 Sb5 85.05(10) 9 9_655 ?
Sb3 Ge2 Sb5 94.95(10) . 9_655 ?
Sb5 Ge2 Sb5 82.59(4) . 9_655 ?
Sb5 Ge2 Sb5 170.1(2) 1_455 9_655 ?
Sb5 Ge2 Sb5 96.55(4) 9 9_655 ?

loop_
_geom_bond_atom_site_label_1
_geom_bond_atom_site_label_2
_geom_bond_distance
_geom_bond_site_symmetry_2
_geom_bond_publ_flag
Gd1 Sb1 3.1647(9) . ?
Gd1 Sb1 3.1647(9) 1_455 ?
Gd1 Sb2 3.2455(6) 14_445 ?
Gd1 Sb2 3.2455(6) 13 ?
Gd1 Sb2 3.2455(6) 14_545 ?
Gd1 Sb2 3.2455(6) 13_455 ?
Gd1 Sb2 3.2507(7) . ?
Gd1 Sb2 3.2507(7) 2 ?
Gd1 Sb6 3.4035(13) 2 ?
Gd1 Ge1 3.4035(13) 2 ?
Gd1 Ge1 3.4035(13) . ?
Gd2 Sb6 3.1209(9) 13 ?
Gd2 Ge1 3.1209(9) 13 ?
Gd2 Sb6 3.1209(9) 13_455 ?
Gd2 Ge1 3.1209(9) 13_455 ?
Gd2 Sb1 3.1498(6) 1_455 ?
Gd2 Sb1 3.1498(6) . ?
Gd2 Sb4 3.2179(5) 5_445 ?
Gd2 Sb2 3.2285(9) . ?
Gd2 Sb3 3.2697(4) 13 ?
Gd2 Sb3 3.2697(4) 13_455 ?
Gd2 Sb5 3.2826(6) 13 ?
Gd2 Gd2 4.0202(11) 2 ?
Sb1 Gd2 3.1498(6) 1_655 ?
Sb1 Gd2 3.1498(6) 2 ?
Sb1 Gd2 3.1498(6) 2_655 ?
Sb1 Gd1 3.1647(9) 1_655 ?
Sb2 Sb6 2.7956(9) 13 ?
Sb2 Ge1 2.7956(9) 13 ?
Sb2 Sb6 2.7956(9) 13_455 ?
Sb2 Ge1 2.7956(9) 13_455 ?
Sb2 Sb2 3.1579(11) 13_455 ?
Sb2 Sb2 3.1579(11) 13 ?
Sb2 Gd1 3.2455(6) 13 ?
Sb2 Gd1 3.2455(6) 13_455 ?
Sb3 Ge2 2.709(5) . ?
Sb3 Sb4 3.0780(8) . ?
Sb3 Sb4 3.0780(8) 1_455 ?
Sb3 Gd2 3.2697(4) 13 ?
Sb3 Gd2 3.2697(4) 6_454 ?
Sb3 Gd2 3.2697(4) 13_455 ?
Sb3 Gd2 3.2697(4) 6_554 ?
Sb4 Sb3 3.0780(8) 9_665 ?
Sb4 Sb3 3.0780(8) 9_565 ?
Sb4 Sb3 3.0780(8) 1_655 ?
Sb4 Gd2 3.2179(5) 6_554 ?
Sb4 Gd2 3.2179(5) 14 ?
Sb4 Gd2 3.2179(5) 5_554 ?
Sb4 Gd2 3.2179(5) 13 ?
Sb5 Ge2 2.7808(10) 9 ?
Sb5 Ge2 2.7808(10) . ?
Sb5 Ge2 2.7808(10) 9_655 ?
Sb5 Ge2 2.7808(10) 1_655 ?
Sb5 Sb6 3.1337(12) 1_655 ?
Sb5 Sb6 3.1337(12) 2_655 ?
Sb5 Sb6 3.1337(12) 2 ?
Sb5 Gd2 3.2826(6) 13 ?
Sb5 Gd2 3.2825(6) 14_545 ?
Ge1 Sb6 2.547(2) 2 ?
Ge1 Ge1 2.547(2) 2 ?
Ge1 Sb2 2.7956(9) 13 ?
Ge1 Sb2 2.7956(9) 13_455 ?
Ge1 Gd2 3.1209(9) 13 ?
Ge1 Gd2 3.1209(9) 13_455 ?
Ge2 Ge2 0.480(10) 9 ?
Ge2 Sb5 2.7808(10) 1_455 ?
Ge2 Sb5 2.7808(10) 9 ?
Ge2 Sb5 2.7808(10) 9_655 ?
